data_7708432
loop_
_publ_author_name
'Wu, Ruiyao'
'Niu, Zhen'
'Huang, Lingyun'
'Yang, Yinxin'
'Xia, Zhu'
'Fan, Weifeng'
'Dai, Quanquan'
'Cui, Long'
'He, Jianyun'
'Bai, Chenxi'

_publ_section_title
;
 Thermally stable vanadium complexes supported by the iminophenyl
 oxazolinylphenylamines ligands: Synthesis, characterization and
 application for ethylene (co-)polymerization
;
_journal_name_full 'Dalton Transactions'
_journal_paper_doi 10.1039/D1DT03004C
_journal_year 2021
_chemical_absolute_configuration ad
_chemical_formula_sum 'C29 H32 Cl N3 O2 V'
_chemical_formula_weight 540.96
_space_group_crystal_system orthorhombic
_space_group_IT_number 19
_space_group_name_Hall 'P 2ac 2ab'
_space_group_name_H-M_alt 'P 21 21 21'
_atom_sites_solution_hydrogens geom
_audit_creation_method SHELXL-2017/1
_audit_update_record
;
2021-07-15 deposited with the CCDC.	2021-09-24 downloaded from the CCDC.
;
_cell_angle_alpha 90
_cell_angle_beta 90
_cell_angle_gamma 90
_cell_formula_units_Z 4
_cell_length_a 9.6136(5)
_cell_length_b 16.7986(10)
_cell_length_c 17.1214(8)
_cell_measurement_reflns_used 8074
_cell_measurement_temperature 203(2)
_cell_measurement_theta_max 30.11
_cell_measurement_theta_min 2.38
_cell_volume 2765.0(3)
_computing_cell_refinement 'Bruker SMART'
_computing_data_collection 'Bruker SMART'
_computing_data_reduction 'Bruker SAINT'
_computing_molecular_graphics 'Bruker SHELXTL'
_computing_publication_material 'Bruker SHELXTL'
_computing_structure_refinement 'SHELXL-2017/1 (Sheldrick, 2017)'
_computing_structure_solution 'SHELXL-2017/1 (Sheldrick, 2017)'
_diffrn_ambient_temperature 203(2)
_diffrn_measured_fraction_theta_full 0.991
_diffrn_measured_fraction_theta_max 0.993
_diffrn_measurement_device_type 'Bruker APEX CCD area detector'
_diffrn_measurement_method 'phi and omega scans'
_diffrn_radiation_type MoK\a
_diffrn_radiation_wavelength 0.71073
_diffrn_reflns_av_R_equivalents 0.0619
_diffrn_reflns_av_unetI/netI 0.0580
_diffrn_reflns_Laue_measured_fraction_full 0.991
_diffrn_reflns_Laue_measured_fraction_max 0.993
_diffrn_reflns_limit_h_max 13
_diffrn_reflns_limit_h_min -13
_diffrn_reflns_limit_k_max 23
_diffrn_reflns_limit_k_min -23
_diffrn_reflns_limit_l_max 24
_diffrn_reflns_limit_l_min -24
_diffrn_reflns_number 34347
_diffrn_reflns_point_group_measured_fraction_full 0.992
_diffrn_reflns_point_group_measured_fraction_max 0.990
_diffrn_reflns_theta_full 25.242
_diffrn_reflns_theta_max 30.111
_diffrn_reflns_theta_min 2.379
_exptl_absorpt_coefficient_mu 0.485
_exptl_absorpt_correction_T_max 0.9442
_exptl_absorpt_correction_T_min 0.9051
_exptl_absorpt_correction_type multi-scan
_exptl_absorpt_process_details SADABS
_exptl_crystal_colour black
_exptl_crystal_density_diffrn 1.300
_exptl_crystal_description block
_exptl_crystal_F_000 1132
_exptl_crystal_size_max 0.210
_exptl_crystal_size_mid 0.190
_exptl_crystal_size_min 0.120
_refine_diff_density_max 0.541
_refine_diff_density_min -0.528
_refine_diff_density_rms 0.059
_refine_ls_abs_structure_details
;
 Flack x determined using 2593 quotients [(I+)-(I-)]/[(I+)+(I-)]
 (Parsons, Flack and Wagner, Acta Cryst. B69 (2013) 249-259).
;
_refine_ls_abs_structure_Flack 0.004(10)
_refine_ls_extinction_method none
_refine_ls_goodness_of_fit_ref 1.037
_refine_ls_hydrogen_treatment constr
_refine_ls_matrix_type full
_refine_ls_number_parameters 325
_refine_ls_number_reflns 8074
_refine_ls_number_restraints 588
_refine_ls_restrained_S_all 1.048
_refine_ls_R_factor_all 0.0566
_refine_ls_R_factor_gt 0.0435
_refine_ls_shift/su_max 0.000
_refine_ls_shift/su_mean 0.000
_refine_ls_structure_factor_coef Fsqd
_refine_ls_weighting_details 'w=1/[\s^2^(Fo^2^)+(0.0556P)^2^+0.5765P] where P=(Fo^2^+2Fc^2^)/3'
_refine_ls_weighting_scheme calc
_refine_ls_wR_factor_gt 0.1043
_refine_ls_wR_factor_ref 0.1141
_reflns_Friedel_coverage 0.790
_reflns_Friedel_fraction_full 0.993
_reflns_Friedel_fraction_max 0.986
_reflns_number_gt 6914
_reflns_number_total 8074
_reflns_threshold_expression 'I > 2\s(I)'
_cod_data_source_file d1dt03004c2.cif
_cod_data_source_block 1_CCDC1
_cod_database_code 7708432
_shelx_shelxl_version_number 2017/1
_shelx_space_group_comment
;
The symmetry employed for this shelxl refinement is uniquely defined
by the following loop, which should always be used as a source of
symmetry information in preference to the above space-group names.
They are only intended as comments.
;
_shelx_estimated_absorpt_t_min 0.905
_shelx_estimated_absorpt_t_max 0.944

loop_
_space_group_symop_operation_xyz
'x, y, z'
'-x+1/2, -y, z+1/2'
'-x, y+1/2, -z+1/2'
'x+1/2, -y+1/2, -z'

loop_
_atom_site_label
_atom_site_type_symbol
_atom_site_fract_x
_atom_site_fract_y
_atom_site_fract_z
_atom_site_U_iso_or_equiv
_atom_site_adp_type
_atom_site_occupancy
_atom_site_site_symmetry_order
_atom_site_calc_flag
_atom_site_refinement_flags_posn
_atom_site_refinement_flags_adp
_atom_site_refinement_flags_occupancy
_atom_site_disorder_assembly
_atom_site_disorder_group
V1 V 0.15841(5) 0.48872(3) 0.08383(3) 0.02088(11) Uani 1 1 d . . . . .
Cl1 Cl -0.01230(8) 0.42943(5) 0.00925(5) 0.0377(2) Uani 1 1 d . . . . .
O1 O 0.3386(3) 0.26176(13) 0.11628(14) 0.0350(5) Uani 1 1 d . . . . .
O2 O 0.2633(2) 0.54288(14) 0.03618(13) 0.0325(5) Uani 1 1 d . . . . .
N1 N 0.2651(2) 0.38183(15) 0.07857(15) 0.0254(5) Uani 1 1 d . . . . .
N2 N 0.2106(2) 0.48953(15) 0.19722(13) 0.0225(4) Uani 1 1 d . . . . .
N3 N 0.0160(2) 0.57920(15) 0.11665(14) 0.0236(5) Uani 1 1 d . . . . .
C1 C -0.3693(3) 0.5809(3) 0.1226(2) 0.0437(9) Uani 1 1 d . U . . .
H1A H -0.442192 0.568871 0.158209 0.052 Uiso 1 1 calc R U . . .
C2 C -0.4020(4) 0.6103(3) 0.0504(2) 0.0476(9) Uani 1 1 d . U . . .
H2A H -0.496521 0.618185 0.036102 0.057 Uiso 1 1 calc R U . . .
C3 C -0.2976(4) 0.6284(3) -0.0013(2) 0.0453(9) Uani 1 1 d . U . . .
H3A H -0.321153 0.648533 -0.051411 0.054 Uiso 1 1 calc R U . . .
C4 C -0.1572(3) 0.6180(2) 0.01786(19) 0.0335(7) Uani 1 1 d . U . . .
C5 C -0.1274(3) 0.58830(18) 0.09211(18) 0.0272(6) Uani 1 1 d . U . . .
C6 C -0.2319(3) 0.5682(2) 0.1453(2) 0.0331(7) Uani 1 1 d . U . . .
C7 C -0.2007(4) 0.5326(3) 0.2245(2) 0.0447(9) Uani 1 1 d . U . . .
H7A H -0.278047 0.545177 0.260607 0.054 Uiso 1 1 calc R U . . .
H7B H -0.115173 0.557459 0.245622 0.054 Uiso 1 1 calc R U . . .
C8 C -0.1809(5) 0.4429(3) 0.2214(3) 0.0626(12) Uani 1 1 d . U . . .
H8A H -0.160942 0.422791 0.273942 0.094 Uiso 1 1 calc R U . . .
H8B H -0.265966 0.417827 0.201586 0.094 Uiso 1 1 calc R U . . .
H8C H -0.103062 0.430110 0.186598 0.094 Uiso 1 1 calc R U . . .
C9 C -0.0432(4) 0.6415(3) -0.0384(2) 0.0447(9) Uani 1 1 d . U . . .
H9A H -0.027370 0.699579 -0.033606 0.054 Uiso 1 1 calc R U . . .
H9B H 0.043771 0.614457 -0.022490 0.054 Uiso 1 1 calc R U . . .
C10 C -0.0702(7) 0.6229(6) -0.1214(4) 0.109(2) Uani 1 1 d . U . . .
H10A H 0.008940 0.640252 -0.153128 0.164 Uiso 1 1 calc R U . . .
H10B H -0.083167 0.565348 -0.127422 0.164 Uiso 1 1 calc R U . . .
H10C H -0.154481 0.650677 -0.138566 0.164 Uiso 1 1 calc R U . . .
C11 C 0.0621(3) 0.63533(19) 0.16088(19) 0.0283(6) Uani 1 1 d . U . . .
H11A H 0.006991 0.682128 0.164450 0.034 Uiso 1 1 calc R U . . .
C12 C 0.1891(3) 0.63400(19) 0.20544(18) 0.0282(6) Uani 1 1 d . U . . .
C13 C 0.2532(3) 0.56191(18) 0.22836(17) 0.0241(6) Uani 1 1 d . U . . .
C14 C 0.3647(3) 0.5670(2) 0.28184(17) 0.0289(6) Uani 1 1 d . U . . .
H14A H 0.407535 0.519497 0.299851 0.035 Uiso 1 1 calc R U . . .
C15 C 0.4127(3) 0.6394(2) 0.3085(2) 0.0347(7) Uani 1 1 d . U . . .
H15A H 0.489230 0.640873 0.343539 0.042 Uiso 1 1 calc R U . . .
C16 C 0.3513(4) 0.7101(2) 0.2851(2) 0.0415(8) Uani 1 1 d . U . . .
H16A H 0.385808 0.759777 0.303126 0.050 Uiso 1 1 calc R U . . .
C17 C 0.2389(4) 0.7067(2) 0.2351(2) 0.0391(8) Uani 1 1 d . U . . .
H17A H 0.193927 0.754797 0.220366 0.047 Uiso 1 1 calc R U . . .
C18 C 0.2150(3) 0.42214(18) 0.24525(17) 0.0234(5) Uani 1 1 d . U . . .
C19 C 0.2463(3) 0.34531(19) 0.21669(18) 0.0271(6) Uani 1 1 d . U . . .
C20 C 0.2487(4) 0.2796(2) 0.2674(2) 0.0336(7) Uani 1 1 d . U . . .
H20A H 0.271000 0.228513 0.247210 0.040 Uiso 1 1 calc R U . . .
C21 C 0.2193(4) 0.2878(2) 0.3455(2) 0.0388(8) Uani 1 1 d . U . . .
H21A H 0.222807 0.243043 0.379444 0.047 Uiso 1 1 calc R U . . .
C22 C 0.1845(4) 0.3622(2) 0.37392(19) 0.0379(8) Uani 1 1 d . U . . .
H22A H 0.162414 0.368294 0.427671 0.045 Uiso 1 1 calc R U . . .
C23 C 0.1814(3) 0.4284(2) 0.32501(18) 0.0313(6) Uani 1 1 d . U . . .
H23A H 0.156165 0.478748 0.345897 0.038 Uiso 1 1 calc R U . . .
C24 C 0.2815(3) 0.33260(18) 0.13485(18) 0.0263(6) Uani 1 1 d . U . . .
C25 C 0.3270(3) 0.3475(2) 0.00676(18) 0.0319(7) Uani 1 1 d . U . . .
H25A H 0.258044 0.349667 -0.036912 0.038 Uiso 1 1 calc R U . . .
C26 C 0.3497(4) 0.2603(2) 0.0321(2) 0.0386(7) Uani 1 1 d . U . . .
H26A H 0.277935 0.225166 0.009129 0.046 Uiso 1 1 calc R U . . .
H26B H 0.442686 0.241230 0.015711 0.046 Uiso 1 1 calc R U . . .
C27 C 0.4597(4) 0.3907(2) -0.0168(2) 0.0389(8) Uani 1 1 d . U . . .
H27A H 0.439412 0.436229 -0.024330 0.047 Uiso 1 1 calc R U . . .
C28 C 0.5702(4) 0.3898(3) 0.0469(2) 0.0454(9) Uani 1 1 d . U . . .
H28A H 0.653017 0.418345 0.028648 0.068 Uiso 1 1 calc R U . . .
H28B H 0.533769 0.415912 0.093822 0.068 Uiso 1 1 calc R U . . .
H28C H 0.595077 0.334656 0.059244 0.068 Uiso 1 1 calc R U . . .
C29 C 0.5142(5) 0.3573(3) -0.0944(2) 0.0605(12) Uani 1 1 d . U . . .
H29A H 0.599593 0.385364 -0.109193 0.091 Uiso 1 1 calc R U . . .
H29B H 0.534102 0.300368 -0.088458 0.091 Uiso 1 1 calc R U . . .
H29C H 0.443795 0.364715 -0.135143 0.091 Uiso 1 1 calc R U . . .

loop_
_atom_site_aniso_label
_atom_site_aniso_U_11
_atom_site_aniso_U_22
_atom_site_aniso_U_33
_atom_site_aniso_U_23
_atom_site_aniso_U_13
_atom_site_aniso_U_12
V1 0.02013(19) 0.0209(2) 0.0216(2) -0.00134(18) 0.00020(17) 0.00084(17)
Cl1 0.0314(4) 0.0341(4) 0.0474(5) -0.0169(4) -0.0123(3) 0.0042(3)
O1 0.0393(12) 0.0223(11) 0.0434(12) -0.0071(9) -0.0031(11) 0.0085(10)
O2 0.0290(10) 0.0323(12) 0.0364(12) 0.0053(10) 0.0056(9) 0.0009(9)
N1 0.0242(11) 0.0269(13) 0.0252(11) -0.0045(11) -0.0004(10) 0.0055(9)
N2 0.0265(10) 0.0184(11) 0.0228(10) -0.0009(9) -0.0008(9) 0.0002(9)
N3 0.0211(10) 0.0223(13) 0.0273(12) -0.0013(10) -0.0007(9) 0.0002(9)
C1 0.0258(15) 0.056(2) 0.0495(19) -0.0099(18) 0.0066(14) -0.0064(15)
C2 0.0237(14) 0.060(2) 0.059(2) -0.0107(19) -0.0058(15) 0.0023(15)
C3 0.0314(15) 0.060(2) 0.0443(19) -0.0047(17) -0.0115(14) 0.0056(16)
C4 0.0277(13) 0.0372(17) 0.0356(15) -0.0042(13) -0.0036(13) 0.0053(13)
C5 0.0220(12) 0.0258(14) 0.0339(14) -0.0051(12) 0.0007(11) 0.0021(10)
C6 0.0290(14) 0.0355(17) 0.0348(15) -0.0059(14) 0.0050(12) -0.0013(13)
C7 0.0406(17) 0.056(2) 0.0376(17) 0.0002(16) 0.0059(14) -0.0107(16)
C8 0.064(3) 0.066(3) 0.057(2) 0.018(2) -0.001(2) -0.010(2)
C9 0.0370(17) 0.058(2) 0.0396(18) 0.0105(17) 0.0020(15) 0.0016(17)
C10 0.074(4) 0.185(7) 0.068(4) 0.012(4) 0.004(3) -0.012(4)
C11 0.0288(13) 0.0213(14) 0.0348(14) -0.0026(12) -0.0033(12) 0.0023(11)
C12 0.0278(14) 0.0231(14) 0.0336(14) -0.0057(12) -0.0032(11) -0.0024(11)
C13 0.0240(12) 0.0244(14) 0.0240(13) -0.0039(11) -0.0003(10) -0.0018(10)
C14 0.0296(14) 0.0281(15) 0.0290(13) -0.0009(12) -0.0038(11) -0.0030(12)
C15 0.0348(16) 0.0372(18) 0.0320(15) -0.0052(14) -0.0072(13) -0.0096(14)
C16 0.0457(18) 0.0302(17) 0.0487(19) -0.0072(14) -0.0108(16) -0.0097(15)
C17 0.0446(18) 0.0253(17) 0.0474(19) -0.0050(14) -0.0119(15) -0.0032(14)
C18 0.0212(11) 0.0229(14) 0.0260(13) 0.0001(11) -0.0015(10) -0.0013(10)
C19 0.0264(13) 0.0251(15) 0.0298(14) 0.0013(12) -0.0015(11) -0.0019(11)
C20 0.0397(16) 0.0217(15) 0.0393(17) 0.0039(13) -0.0062(13) -0.0038(12)
C21 0.0452(17) 0.0311(18) 0.0401(17) 0.0126(14) -0.0070(15) -0.0118(14)
C22 0.0430(18) 0.045(2) 0.0252(14) 0.0041(13) 0.0012(13) -0.0143(15)
C23 0.0359(15) 0.0308(16) 0.0272(13) -0.0023(12) 0.0018(12) -0.0045(13)
C24 0.0231(12) 0.0217(14) 0.0340(14) -0.0043(11) -0.0036(11) 0.0029(11)
C25 0.0317(14) 0.0375(17) 0.0265(13) -0.0106(12) -0.0027(12) 0.0119(13)
C26 0.0415(17) 0.0309(17) 0.0435(17) -0.0149(14) 0.0015(15) 0.0037(15)
C27 0.0412(17) 0.040(2) 0.0356(17) 0.0025(15) 0.0111(14) 0.0151(15)
C28 0.0355(18) 0.052(2) 0.048(2) -0.0112(18) 0.0033(16) -0.0027(17)
C29 0.059(2) 0.088(3) 0.0343(19) 0.003(2) 0.0132(18) 0.029(2)

loop_
_atom_type_symbol
_atom_type_description
_atom_type_scat_dispersion_real
_atom_type_scat_dispersion_imag
_atom_type_scat_source
C C 0.0033 0.0016 'International Tables Vol C Tables 4.2.6.8 and 6.1.1.4'
H H 0.0000 0.0000 'International Tables Vol C Tables 4.2.6.8 and 6.1.1.4'
N N 0.0061 0.0033 'International Tables Vol C Tables 4.2.6.8 and 6.1.1.4'
O O 0.0106 0.0060 'International Tables Vol C Tables 4.2.6.8 and 6.1.1.4'
Cl Cl 0.1484 0.1585 'International Tables Vol C Tables 4.2.6.8 and 6.1.1.4'
V V 0.3005 0.5294 'International Tables Vol C Tables 4.2.6.8 and 6.1.1.4'

loop_
_geom_angle_atom_site_label_1
_geom_angle_atom_site_label_2
_geom_angle_atom_site_label_3
_geom_angle
_geom_angle_site_symmetry_1
_geom_angle_site_symmetry_3
_geom_angle_publ_flag
O2 V1 N2 109.60(11) . . ?
O2 V1 N1 99.22(11) . . ?
N2 V1 N1 85.65(10) . . ?
O2 V1 N3 97.80(11) . . ?
N2 V1 N3 84.26(10) . . ?
N1 V1 N3 162.35(10) . . ?
O2 V1 Cl1 114.58(9) . . ?
N2 V1 Cl1 135.82(8) . . ?
N1 V1 Cl1 87.37(7) . . ?
N3 V1 Cl1 89.82(7) . . ?
C24 O1 C26 106.3(3) . . ?
C24 N1 C25 108.9(2) . . ?
C24 N1 V1 126.1(2) . . ?
C25 N1 V1 124.9(2) . . ?
C13 N2 C18 118.3(2) . . ?
C13 N2 V1 116.82(19) . . ?
C18 N2 V1 124.80(19) . . ?
C11 N3 C5 114.9(3) . . ?
C11 N3 V1 117.3(2) . . ?
C5 N3 V1 127.78(19) . . ?
C2 C1 C6 121.7(3) . . ?
C2 C1 H1A 119.2 . . ?
C6 C1 H1A 119.2 . . ?
C1 C2 C3 119.6(3) . . ?
C1 C2 H2A 120.2 . . ?
C3 C2 H2A 120.2 . . ?
C2 C3 C4 121.8(4) . . ?
C2 C3 H3A 119.1 . . ?
C4 C3 H3A 119.1 . . ?
C5 C4 C3 117.1(3) . . ?
C5 C4 C9 121.7(3) . . ?
C3 C4 C9 121.1(3) . . ?
C4 C5 C6 122.2(3) . . ?
C4 C5 N3 119.8(3) . . ?
C6 C5 N3 118.0(3) . . ?
C1 C6 C5 117.5(3) . . ?
C1 C6 C7 120.0(3) . . ?
C5 C6 C7 122.5(3) . . ?
C6 C7 C8 112.7(3) . . ?
C6 C7 H7A 109.1 . . ?
C8 C7 H7A 109.1 . . ?
C6 C7 H7B 109.1 . . ?
C8 C7 H7B 109.1 . . ?
H7A C7 H7B 107.8 . . ?
C7 C8 H8A 109.5 . . ?
C7 C8 H8B 109.5 . . ?
H8A C8 H8B 109.5 . . ?
C7 C8 H8C 109.5 . . ?
H8A C8 H8C 109.5 . . ?
H8B C8 H8C 109.5 . . ?
C10 C9 C4 115.4(4) . . ?
C10 C9 H9A 108.4 . . ?
C4 C9 H9A 108.4 . . ?
C10 C9 H9B 108.4 . . ?
C4 C9 H9B 108.4 . . ?
H9A C9 H9B 107.5 . . ?
C9 C10 H10A 109.5 . . ?
C9 C10 H10B 109.5 . . ?
H10A C10 H10B 109.5 . . ?
C9 C10 H10C 109.5 . . ?
H10A C10 H10C 109.5 . . ?
H10B C10 H10C 109.5 . . ?
N3 C11 C12 126.3(3) . . ?
N3 C11 H11A 116.9 . . ?
C12 C11 H11A 116.9 . . ?
C17 C12 C13 119.7(3) . . ?
C17 C12 C11 117.8(3) . . ?
C13 C12 C11 122.0(3) . . ?
N2 C13 C14 121.7(3) . . ?
N2 C13 C12 121.0(2) . . ?
C14 C13 C12 117.3(3) . . ?
C15 C14 C13 121.5(3) . . ?
C15 C14 H14A 119.3 . . ?
C13 C14 H14A 119.3 . . ?
C14 C15 C16 121.2(3) . . ?
C14 C15 H15A 119.4 . . ?
C16 C15 H15A 119.4 . . ?
C17 C16 C15 118.6(3) . . ?
C17 C16 H16A 120.7 . . ?
C15 C16 H16A 120.7 . . ?
C16 C17 C12 121.7(3) . . ?
C16 C17 H17A 119.1 . . ?
C12 C17 H17A 119.1 . . ?
N2 C18 C23 120.2(3) . . ?
N2 C18 C19 122.8(3) . . ?
C23 C18 C19 116.9(3) . . ?
C20 C19 C18 120.5(3) . . ?
C20 C19 C24 118.4(3) . . ?
C18 C19 C24 121.1(3) . . ?
C21 C20 C19 121.4(3) . . ?
C21 C20 H20A 119.3 . . ?
C19 C20 H20A 119.3 . . ?
C20 C21 C22 118.8(3) . . ?
C20 C21 H21A 120.6 . . ?
C22 C21 H21A 120.6 . . ?
C21 C22 C23 121.1(3) . . ?
C21 C22 H22A 119.5 . . ?
C23 C22 H22A 119.5 . . ?
C22 C23 C18 121.3(3) . . ?
C22 C23 H23A 119.4 . . ?
C18 C23 H23A 119.4 . . ?
N1 C24 O1 116.3(3) . . ?
N1 C24 C19 126.9(3) . . ?
O1 C24 C19 116.8(3) . . ?
N1 C25 C27 111.7(3) . . ?
N1 C25 C26 101.1(3) . . ?
C27 C25 C26 114.1(3) . . ?
N1 C25 H25A 109.9 . . ?
C27 C25 H25A 109.9 . . ?
C26 C25 H25A 109.9 . . ?
O1 C26 C25 104.7(2) . . ?
O1 C26 H26A 110.8 . . ?
C25 C26 H26A 110.8 . . ?
O1 C26 H26B 110.8 . . ?
C25 C26 H26B 110.8 . . ?
H26A C26 H26B 108.9 . . ?
C25 C27 C28 113.0(3) . . ?
C25 C27 C29 110.0(3) . . ?
C28 C27 C29 112.2(3) . . ?
C25 C27 H27A 107.1 . . ?
C28 C27 H27A 107.1 . . ?
C29 C27 H27A 107.1 . . ?
C27 C28 H28A 109.5 . . ?
C27 C28 H28B 109.5 . . ?
H28A C28 H28B 109.5 . . ?
C27 C28 H28C 109.5 . . ?
H28A C28 H28C 109.5 . . ?
H28B C28 H28C 109.5 . . ?
C27 C29 H29A 109.5 . . ?
C27 C29 H29B 109.5 . . ?
H29A C29 H29B 109.5 . . ?
C27 C29 H29C 109.5 . . ?
H29A C29 H29C 109.5 . . ?
H29B C29 H29C 109.5 . . ?

loop_
_geom_bond_atom_site_label_1
_geom_bond_atom_site_label_2
_geom_bond_distance
_geom_bond_site_symmetry_2
_geom_bond_publ_flag
V1 O2 1.585(2) . ?
V1 N2 2.005(2) . ?
V1 N1 2.070(2) . ?
V1 N3 2.121(2) . ?
V1 Cl1 2.3056(9) . ?
O1 C24 1.349(4) . ?
O1 C26 1.445(4) . ?
N1 C24 1.280(4) . ?
N1 C25 1.483(4) . ?
N2 C13 1.389(4) . ?
N2 C18 1.400(4) . ?
N3 C11 1.288(4) . ?
N3 C5 1.450(4) . ?
C1 C2 1.368(6) . ?
C1 C6 1.393(5) . ?
C1 H1A 0.9500 . ?
C2 C3 1.373(6) . ?
C2 H2A 0.9500 . ?
C3 C4 1.400(5) . ?
C3 H3A 0.9500 . ?
C4 C5 1.395(4) . ?
C4 C9 1.512(5) . ?
C5 C6 1.398(4) . ?
C6 C7 1.511(5) . ?
C7 C8 1.521(7) . ?
C7 H7A 0.9900 . ?
C7 H7B 0.9900 . ?
C8 H8A 0.9800 . ?
C8 H8B 0.9800 . ?
C8 H8C 0.9800 . ?
C9 C10 1.477(8) . ?
C9 H9A 0.9900 . ?
C9 H9B 0.9900 . ?
C10 H10A 0.9800 . ?
C10 H10B 0.9800 . ?
C10 H10C 0.9800 . ?
C11 C12 1.440(4) . ?
C11 H11A 0.9500 . ?
C12 C17 1.407(4) . ?
C12 C13 1.414(4) . ?
C13 C14 1.412(4) . ?
C14 C15 1.379(4) . ?
C14 H14A 0.9500 . ?
C15 C16 1.384(5) . ?
C15 H15A 0.9500 . ?
C16 C17 1.380(5) . ?
C16 H16A 0.9500 . ?
C17 H17A 0.9500 . ?
C18 C23 1.407(4) . ?
C18 C19 1.413(4) . ?
C19 C20 1.404(4) . ?
C19 C24 1.457(4) . ?
C20 C21 1.375(5) . ?
C20 H20A 0.9500 . ?
C21 C22 1.383(5) . ?
C21 H21A 0.9500 . ?
C22 C23 1.392(5) . ?
C22 H22A 0.9500 . ?
C23 H23A 0.9500 . ?
C25 C27 1.522(5) . ?
C25 C26 1.543(5) . ?
C25 H25A 1.0000 . ?
C26 H26A 0.9900 . ?
C26 H26B 0.9900 . ?
C27 C28 1.523(5) . ?
C27 C29 1.534(5) . ?
C27 H27A 0.8000 . ?
C28 H28A 0.9800 . ?
C28 H28B 0.9800 . ?
C28 H28C 0.9800 . ?
C29 H29A 0.9800 . ?
C29 H29B 0.9800 . ?
C29 H29C 0.9800 . ?
